data_7250757
loop_
_publ_author_name
'Esrafili, Leili'
'Cheung, Ocean'
'Adriaensens, Peter'
'Derveaux, Elien'
'Glasby, Lawson T.'
'Moghadam, Peyman Z.'
'Vande Velde, Christophe M. L.'

_publ_section_title
;
 Unlocking porosity: structural tuning of urea-based MOFs via reaction
 parameter control
;
_journal_issue 34
_journal_name_full 'RSC Advances'
_journal_page_first 27531
_journal_page_last 27543
_journal_paper_doi 10.1039/D5RA02649K
_journal_volume 15
_journal_year 2025
_chemical_formula_moiety 'C13 H10 N3 O3.25 Zn, 0.583[C7H7N1O2], 0.125[C7H7NO2], 0.125[C7H7NO2]'
_chemical_formula_sum 'C18.84 H15.84 N3.82 O4.92 Zn'
_chemical_formula_weight 439.84
_chemical_name_systematic di-Zinc-4,4'-(carbonylbis(azanediyl))dibenzoate;1,3-di(pyridin-4-yl)urea;hemioxide
_space_group_crystal_system hexagonal
_space_group_IT_number 180
_space_group_name_Hall 'P 62 2 (0 0 4)'
_space_group_name_H-M_alt 'P 62 2 2'
_atom_sites_solution_hydrogens geom
_audit_creation_date 2025-06-12
_audit_creation_method
;
Olex2 1.5-alpha
(compiled 2025.05.31 svn.r86d253d1 for OlexSys, GUI svn.r7254)
;
_audit_update_record
;
2025-07-04 deposited with the CCDC.	2025-07-23 downloaded from the CCDC.
;
_cell_angle_alpha 90
_cell_angle_beta 90
_cell_angle_gamma 120
_cell_formula_units_Z 12
_cell_length_a 32.499(2)
_cell_length_b 32.499(2)
_cell_length_c 7.7152(4)
_cell_measurement_reflns_used 2260
_cell_measurement_temperature 100.15
_cell_measurement_theta_max 57.2810
_cell_measurement_theta_min 3.1310
_cell_volume 7057.0(7)
_computing_cell_refinement 'CrysAlisPro 1.171.43.76a (Rigaku OD, 2023)'
_computing_data_collection 'CrysAlisPro 1.171.43.76a (Rigaku OD, 2023)'
_computing_data_reduction 'CrysAlisPro 1.171.43.76a (Rigaku OD, 2023)'
_computing_molecular_graphics 'Olex2 1.5-alpha (Dolomanov et al., 2009)'
_computing_publication_material 'Olex2 1.5-alpha (Dolomanov et al., 2009)'
_computing_structure_refinement 'XL  (Sheldrick, 2008)'
_computing_structure_solution 'SHELXT 2018/3 (Sheldrick, 2018)'
_diffrn_ambient_temperature 100.15
_diffrn_measured_fraction_theta_full 0.993
_diffrn_measured_fraction_theta_max 0.993
_diffrn_measurement_device_type 'Rigaku Synergy R'
_diffrn_radiation_type CuK\a
_diffrn_radiation_wavelength 1.54187
_diffrn_reflns_av_R_equivalents 0.0533
_diffrn_reflns_av_unetI/netI 0.0390
_diffrn_reflns_Laue_measured_fraction_full 0.993
_diffrn_reflns_Laue_measured_fraction_max 0.993
_diffrn_reflns_limit_h_max 25
_diffrn_reflns_limit_h_min -33
_diffrn_reflns_limit_k_max 33
_diffrn_reflns_limit_k_min -33
_diffrn_reflns_limit_l_max 4
_diffrn_reflns_limit_l_min -7
_diffrn_reflns_number 8932
_diffrn_reflns_point_group_measured_fraction_full 0.974
_diffrn_reflns_point_group_measured_fraction_max 0.974
_diffrn_reflns_theta_full 51.977
_diffrn_reflns_theta_max 51.977
_diffrn_reflns_theta_min 3.140
_exptl_absorpt_coefficient_mu 1.726
_exptl_absorpt_correction_T_max 1
_exptl_absorpt_correction_T_min 0.69236
_exptl_absorpt_correction_type multi-scan
_exptl_absorpt_process_details
;
CrysAlisPro 1.171.42.94a (Rigaku Oxford Diffraction, 2023)
Empirical absorption correction using spherical harmonics,
implemented in SCALE3 ABSPACK scaling algorithm.
;
_exptl_crystal_colour colourless
_exptl_crystal_colour_primary colourless
_exptl_crystal_density_diffrn 1.242
_exptl_crystal_description needle
_exptl_crystal_F_000 2700
_exptl_crystal_preparation 'dried crystal soaked in molten beta-nitrostyrene'
_exptl_crystal_recrystallization_method 'solvothermal synthesis, drying, solvent exchange with nitrostyrene'
_exptl_crystal_size_max 0.4
_exptl_crystal_size_mid 0.1
_exptl_crystal_size_min 0.1
_refine_diff_density_max 0.173
_refine_diff_density_min -0.197
_refine_diff_density_rms 0.033
_refine_ls_abs_structure_details
;
 Flack x determined using 660 quotients [(I+)-(I-)]/[(I+)+(I-)]
 (Parsons, Flack and Wagner, Acta Cryst. B69 (2013) 249-259).
;
_refine_ls_abs_structure_Flack 0.08(3)
_refine_ls_extinction_method none
_refine_ls_goodness_of_fit_ref 1.013
_refine_ls_hydrogen_treatment constr
_refine_ls_matrix_type full
_refine_ls_number_parameters 174
_refine_ls_number_reflns 2577
_refine_ls_number_restraints 297
_refine_ls_restrained_S_all 0.998
_refine_ls_R_factor_all 0.0627
_refine_ls_R_factor_gt 0.0468
_refine_ls_shift/su_max 0.000
_refine_ls_shift/su_mean 0.000
_refine_ls_structure_factor_coef Fsqd
_refine_ls_weighting_details 'w=1/[\s^2^(Fo^2^)+(0.0834P)^2^] where P=(Fo^2^+2Fc^2^)/3'
_refine_ls_weighting_scheme calc
_refine_ls_wR_factor_gt 0.1194
_refine_ls_wR_factor_ref 0.1248
_reflns_Friedel_coverage 0.638
_reflns_Friedel_fraction_full 0.945
_reflns_Friedel_fraction_max 0.945
_reflns_number_gt 2022
_reflns_number_total 2577
_reflns_threshold_expression 'I > 2\s(I)'
_cod_data_source_file d5ra02649k1.cif
_cod_data_source_block tmu31_ns2_rigsyns_vlc_sq
_cod_original_cell_volume 7056.8(10)
_cod_original_sg_symbol_Hall 'P 62 2c (0 0 1)'
_cod_database_code 7250757
_shelx_shelxl_version_number 2019/1
_shelx_space_group_comment
;
The symmetry employed for this shelxl refinement is uniquely defined
by the following loop, which should always be used as a source of
symmetry information in preference to the above space-group names.
They are only intended as comments.
;
_shelx_estimated_absorpt_t_max 0.846
_shelx_estimated_absorpt_t_min 0.545
_olex2_refinement_description
;
1. Fixed Uiso
 At 1.2 times of:
  All C(H) groups, All N(H) groups
2. Uiso/Uaniso restraints and constraints
All non-hydrogen atoms have similar U: within 2A with sigma of 0.04 and sigma
for terminal atoms of 0.08 within 2A
3. Rigid body (RIGU) restrains
 All non-hydrogen atoms
 with sigma for 1-2 distances of 0.004 and sigma for 1-3 distances of 0.004
4.a Aromatic/amide H refined with riding coordinates:
 N1(H1), C3(H3), C4(H4), C6(H6), C7(H7), C52(H52), C53(H53), C55(H55),
 C56(H56), N52(H52A)
4.b Fitted hexagon refined as free rotating group:
 N51(C52,C53,C54,C55,C56)
;
_platon_squeeze_special_details
;
A solvent mask was calculated and 745 electrons were 
found in a volume of 3614\%A^3^ in 3 voids per unit cell. 
This is consistent with the presence of 
0.583[C7H7N1O2], 0.125[C7H7NO2], 0.125[C7H7NO2] per Unit Cell 
which account for 720 electrons 
per unit cell.
;
_platon_squeeze_void_probe_radius 1.20
_olex2_submission_special_instructions 'No special instructions were received'

loop_
_space_group_symop_operation_xyz
'x, y, z'
'-y, x-y, z+2/3'
'-x+y, -x, z+1/3'
'-x, -y, z'
'y, -x+y, z+2/3'
'x-y, x, z+1/3'
'y, x, -z+2/3'
'x-y, -y, -z'
'-x, -x+y, -z+1/3'
'-y, -x, -z+2/3'
'-x+y, y, -z'
'x, x-y, -z+1/3'

loop_
_atom_site_label
_atom_site_type_symbol
_atom_site_fract_x
_atom_site_fract_y
_atom_site_fract_z
_atom_site_U_iso_or_equiv
_atom_site_adp_type
_atom_site_occupancy
_atom_site_site_symmetry_order
_atom_site_calc_flag
_atom_site_refinement_flags_posn
_atom_site_refinement_flags_adp
_atom_site_refinement_flags_occupancy
_atom_site_disorder_assembly
_atom_site_disorder_group
Zn1 Zn 0.48745(3) 0.45038(4) 0.50262(11) 0.1005(5) Uani 1 1 d . U . . .
O1 O 0.5461(2) 0.4772(3) 0.6344(8) 0.1287(19) Uani 1 1 d . U . . .
O2 O 0.5658(2) 0.5545(2) 0.6253(7) 0.1256(18) Uani 1 1 d . U . . .
O3 O 0.7510(3) 0.5020(6) 1.000000 0.193(5) Uani 1 2 d S TU P . .
O4 O 0.500000 0.500000 0.333333 0.093(2) Uani 1 4 d S TU P . .
O54 O 0.5023(11) 0.2511(5) 0.166667 0.362(14) Uani 1 2 d S TU P . .
N1 N 0.7543(3) 0.5735(4) 0.9460(11) 0.165(3) Uani 1 1 d . U . . .
H1 H 0.773144 0.604419 0.954907 0.198 Uiso 1 1 calc R U . . .
C2 C 0.6197(4) 0.5329(5) 0.7386(10) 0.121(3) Uani 1 1 d . U . . .
C3 C 0.6508(4) 0.5795(5) 0.7768(11) 0.145(3) Uani 1 1 d . U . . .
H3 H 0.641598 0.602714 0.760003 0.174 Uiso 1 1 calc R U . . .
C4 C 0.6978(4) 0.5935(5) 0.8427(16) 0.166(4) Uani 1 1 d . U . . .
H4 H 0.720704 0.626004 0.861416 0.199 Uiso 1 1 calc R U . . .
C5 C 0.7079(4) 0.5585(5) 0.8766(13) 0.142(3) Uani 1 1 d . U . . .
C6 C 0.6763(4) 0.5116(5) 0.8467(15) 0.153(3) Uani 1 1 d . U . . .
H6 H 0.684631 0.487861 0.868985 0.183 Uiso 1 1 calc R U . . .
C7 C 0.6319(4) 0.4996(5) 0.7829(11) 0.142(3) Uani 1 1 d . U . . .
H7 H 0.608904 0.466967 0.769408 0.171 Uiso 1 1 calc R U . . .
C8 C 0.7732(4) 0.5465(9) 1.000000 0.153(5) Uani 1 2 d S TU P . .
N51 N 0.4692(3) 0.3841(2) 0.4273(7) 0.142(3) Uani 1 1 d G U . . .
C52 C 0.4222(3) 0.3499(3) 0.3937(9) 0.171(4) Uani 1 1 d G U . . .
H52 H 0.397606 0.357167 0.411403 0.206 Uiso 1 1 calc R U . . .
C53 C 0.4114(3) 0.3052(3) 0.3342(10) 0.191(4) Uani 1 1 d G U . . .
H53 H 0.379280 0.281921 0.311226 0.230 Uiso 1 1 calc R U . . .
C54 C 0.4474(4) 0.2947(2) 0.3083(10) 0.204(5) Uani 1 1 d G U . . .
C55 C 0.4943(4) 0.3288(4) 0.3420(11) 0.200(5) Uani 1 1 d G U . . .
H55 H 0.518963 0.321594 0.324278 0.240 Uiso 1 1 calc R U . . .
C56 C 0.5052(3) 0.3735(3) 0.4015(10) 0.175(4) Uani 1 1 d G U . . .
H56 H 0.537290 0.396840 0.424455 0.210 Uiso 1 1 calc R U . . .
N52 N 0.4298(6) 0.2484(5) 0.2342(17) 0.251(6) Uani 1 1 d . U . . .
H52A H 0.398779 0.229949 0.229346 0.302 Uiso 1 1 calc R U . . .
C1 C 0.5741(4) 0.5214(5) 0.6567(10) 0.114(2) Uani 1 1 d . U . . .
C58 C 0.4580(15) 0.2290(8) 0.166667 0.296(13) Uani 1 2 d S TU P . .

loop_
_atom_site_aniso_label
_atom_site_aniso_U_11
_atom_site_aniso_U_22
_atom_site_aniso_U_33
_atom_site_aniso_U_23
_atom_site_aniso_U_13
_atom_site_aniso_U_12
Zn1 0.1203(9) 0.1401(9) 0.0793(5) 0.0119(6) 0.0083(6) 0.0936(8)
O1 0.119(5) 0.182(6) 0.114(4) 0.025(4) -0.013(3) 0.097(5)
O2 0.134(4) 0.186(5) 0.109(3) -0.031(3) -0.032(3) 0.119(4)
O3 0.135(5) 0.242(11) 0.237(11) 0.000 0.003(8) 0.121(6)
O4 0.112(5) 0.112(5) 0.079(4) 0.000 0.000 0.073(5)
O54 0.33(2) 0.279(14) 0.49(3) -0.16(2) 0.000 0.166(10)
N1 0.136(6) 0.241(9) 0.160(7) -0.016(6) -0.039(5) 0.126(6)
C2 0.128(6) 0.208(8) 0.075(4) -0.018(5) -0.017(4) 0.121(6)
C3 0.161(7) 0.220(9) 0.108(6) -0.036(6) -0.039(6) 0.137(7)
C4 0.151(7) 0.215(9) 0.180(8) -0.038(8) -0.064(7) 0.129(7)
C5 0.126(7) 0.202(8) 0.136(7) -0.001(7) -0.032(6) 0.111(6)
C6 0.134(7) 0.210(9) 0.152(7) 0.009(8) -0.025(7) 0.115(7)
C7 0.133(7) 0.217(9) 0.117(6) 0.009(6) -0.017(5) 0.118(6)
C8 0.124(6) 0.246(13) 0.129(9) 0.000 -0.028(7) 0.123(7)
N51 0.193(7) 0.163(7) 0.108(4) 0.043(4) 0.034(5) 0.118(6)
C52 0.226(10) 0.183(9) 0.117(7) 0.010(7) 0.029(7) 0.112(8)
C53 0.268(11) 0.192(9) 0.133(7) 0.009(8) 0.051(9) 0.130(9)
C54 0.281(12) 0.189(10) 0.176(10) 0.028(8) 0.071(10) 0.143(9)
C55 0.281(12) 0.183(9) 0.193(9) 0.049(8) 0.069(10) 0.159(9)
C56 0.232(10) 0.179(9) 0.172(9) 0.050(7) 0.060(8) 0.147(8)
N52 0.338(15) 0.212(10) 0.245(13) -0.007(9) 0.033(10) 0.168(10)
C1 0.124(6) 0.193(7) 0.065(4) -0.006(5) -0.011(4) 0.109(6)
C58 0.33(2) 0.235(14) 0.35(3) -0.082(16) 0.000 0.167(12)

loop_
_atom_type_symbol
_atom_type_description
_atom_type_scat_dispersion_real
_atom_type_scat_dispersion_imag
_atom_type_scat_source
C C 0.0181 0.0091 'International Tables Vol C Tables 4.2.6.8 and 6.1.1.4'
H H 0.0000 0.0000 'International Tables Vol C Tables 4.2.6.8 and 6.1.1.4'
N N 0.0311 0.0180 'International Tables Vol C Tables 4.2.6.8 and 6.1.1.4'
O O 0.0492 0.0322 'International Tables Vol C Tables 4.2.6.8 and 6.1.1.4'
Zn Zn -1.5491 0.6778 'International Tables Vol C Tables 4.2.6.8 and 6.1.1.4'

loop_
_geom_angle_atom_site_label_1
_geom_angle_atom_site_label_2
_geom_angle_atom_site_label_3
_geom_angle
_geom_angle_site_symmetry_1
_geom_angle_site_symmetry_3
_geom_angle_publ_flag
O1 Zn1 Zn1 80.4(2) . 4_665 ?
O1 Zn1 O4 103.1(2) . . ?
O1 Zn1 N51 109.3(3) . . ?
O2 Zn1 Zn1 80.3(2) 4_665 4_665 ?
O2 Zn1 O1 115.1(3) 4_665 . ?
O2 Zn1 O4 101.90(17) 4_665 . ?
O2 Zn1 N51 106.5(3) 4_665 . ?
O4 Zn1 Zn1 41.96(3) . 4_665 ?
O4 Zn1 N51 121.26(15) . . ?
N51 Zn1 Zn1 163.18(15) . 4_665 ?
C1 O1 Zn1 124.6(6) . . ?
C1 O2 Zn1 126.8(7) . 4_665 ?
Zn1 O4 Zn1 115.43(5) 10_665 . ?
Zn1 O4 Zn1 96.07(6) 7 10_665 ?
Zn1 O4 Zn1 117.71(6) 4_665 10_665 ?
Zn1 O4 Zn1 96.07(6) 4_665 . ?
Zn1 O4 Zn1 115.42(5) 4_665 7 ?
Zn1 O4 Zn1 117.70(6) 7 . ?
C5 N1 H1 115.5 . . ?
C8 N1 H1 115.5 . . ?
C8 N1 C5 129.1(12) . . ?
C3 C2 C1 117.7(10) . . ?
C7 C2 C3 118.5(10) . . ?
C7 C2 C1 123.8(12) . . ?
C2 C3 H3 119.9 . . ?
C2 C3 C4 120.2(10) . . ?
C4 C3 H3 119.9 . . ?
C3 C4 H4 121.3 . . ?
C5 C4 C3 117.5(11) . . ?
C5 C4 H4 121.3 . . ?
C4 C5 N1 116.1(11) . . ?
C4 C5 C6 122.9(10) . . ?
C6 C5 N1 121.0(10) . . ?
C5 C6 H6 121.1 . . ?
C5 C6 C7 117.9(10) . . ?
C7 C6 H6 121.1 . . ?
C2 C7 C6 122.7(12) . . ?
C2 C7 H7 118.6 . . ?
C6 C7 H7 118.6 . . ?
O3 C8 N1 123.8(9) . . ?
O3 C8 N1 123.8(9) . 11_657 ?
N1 C8 N1 112.3(19) 11_657 . ?
C52 N51 Zn1 121.8(5) . . ?
C52 N51 C56 120.0 . . ?
C56 N51 Zn1 118.1(5) . . ?
N51 C52 H52 120.0 . . ?
C53 C52 N51 120.0 . . ?
C53 C52 H52 120.0 . . ?
C52 C53 H53 120.0 . . ?
C52 C53 C54 120.0 . . ?
C54 C53 H53 120.0 . . ?
C53 C54 N52 112.0(10) . . ?
C55 C54 C53 120.0 . . ?
C55 C54 N52 127.9(10) . . ?
C54 C55 H55 120.0 . . ?
C54 C55 C56 120.0 . . ?
C56 C55 H55 120.0 . . ?
N51 C56 H56 120.0 . . ?
C55 C56 N51 120.0 . . ?
C55 C56 H56 120.0 . . ?
C54 N52 H52A 116.8 . . ?
C54 N52 C58 126.5(19) . . ?
C58 N52 H52A 116.8 . . ?
O1 C1 C2 114.0(10) . . ?
O2 C1 O1 127.0(9) . . ?
O2 C1 C2 118.9(11) . . ?
O54 C58 N52 123.4(16) . . ?
O54 C58 N52 123.4(16) . 12 ?
N52 C58 N52 113(3) 12 . ?

loop_
_geom_bond_atom_site_label_1
_geom_bond_atom_site_label_2
_geom_bond_distance
_geom_bond_site_symmetry_2
_geom_bond_publ_flag
Zn1 Zn1 2.905(2) 4_665 ?
Zn1 O1 1.939(6) . ?
Zn1 O2 1.908(5) 4_665 ?
Zn1 O4 1.9532(9) . ?
Zn1 N51 2.013(6) . ?
O1 C1 1.270(11) . ?
O2 C1 1.256(11) . ?
O3 C8 1.25(2) . ?
O54 C58 1.24(4) . ?
N1 H1 0.8800 . ?
N1 C5 1.436(12) . ?
N1 C8 1.366(15) . ?
C2 C3 1.368(14) . ?
C2 C7 1.367(14) . ?
C2 C1 1.478(13) . ?
C3 H3 0.9500 . ?
C3 C4 1.450(13) . ?
C4 H4 0.9500 . ?
C4 C5 1.357(14) . ?
C5 C6 1.367(14) . ?
C6 H6 0.9500 . ?
C6 C7 1.385(13) . ?
C7 H7 0.9500 . ?
N51 C52 1.3900 . ?
N51 C56 1.3900 . ?
C52 H52 0.9500 . ?
C52 C53 1.3900 . ?
C53 H53 0.9500 . ?
C53 C54 1.3900 . ?
C54 C55 1.3900 . ?
C54 N52 1.435(14) . ?
C55 H55 0.9500 . ?
C55 C56 1.3900 . ?
C56 H56 0.9500 . ?
N52 H52A 0.8800 . ?
N52 C58 1.44(2) . ?

loop_
_geom_torsion_atom_site_label_1
_geom_torsion_atom_site_label_2
_geom_torsion_atom_site_label_3
_geom_torsion_atom_site_label_4
_geom_torsion
_geom_torsion_site_symmetry_1
_geom_torsion_site_symmetry_2
_geom_torsion_site_symmetry_3
_geom_torsion_site_symmetry_4
_geom_torsion_publ_flag
Zn1 O1 C1 O2 12.9(14) . . . . ?
Zn1 O1 C1 C2 -171.1(5) . . . . ?
Zn1 O2 C1 O1 -10.2(13) 4_665 . . . ?
Zn1 O2 C1 C2 174.0(5) 4_665 . . . ?
Zn1 N51 C52 C53 177.0(4) . . . . ?
Zn1 N51 C56 C55 -177.1(4) . . . . ?
N1 C5 C6 C7 178.7(8) . . . . ?
C2 C3 C4 C5 -4.9(16) . . . . ?
C3 C2 C7 C6 -7.4(14) . . . . ?
C3 C2 C1 O1 -176.2(8) . . . . ?
C3 C2 C1 O2 0.2(12) . . . . ?
C3 C4 C5 N1 -178.4(9) . . . . ?
C3 C4 C5 C6 1.9(18) . . . . ?
C4 C5 C6 C7 -1.6(18) . . . . ?
C5 N1 C8 O3 -1.7(11) . . . . ?
C5 N1 C8 N1 178.3(11) . . . 11_657 ?
C5 C6 C7 C2 4.4(16) . . . . ?
C7 C2 C3 C4 7.5(14) . . . . ?
C7 C2 C1 O1 1.7(12) . . . . ?
C7 C2 C1 O2 178.1(8) . . . . ?
C8 N1 C5 C4 176.4(9) . . . . ?
C8 N1 C5 C6 -3.9(16) . . . . ?
N51 C52 C53 C54 0.0 . . . . ?
C52 N51 C56 C55 0.0 . . . . ?
C52 C53 C54 C55 0.0 . . . . ?
C52 C53 C54 N52 -175.5(8) . . . . ?
C53 C54 C55 C56 0.0 . . . . ?
C53 C54 N52 C58 170.0(9) . . . . ?
C54 C55 C56 N51 0.0 . . . . ?
C54 N52 C58 O54 0.5(15) . . . . ?
C54 N52 C58 N52 -179.5(15) . . . 12 ?
C55 C54 N52 C58 -5.0(17) . . . . ?
C56 N51 C52 C53 0.0 . . . . ?
N52 C54 C55 C56 174.7(10) . . . . ?
C1 C2 C3 C4 -174.4(8) . . . . ?
C1 C2 C7 C6 174.7(9) . . . . ?

loop_
_platon_squeeze_void_nr
_platon_squeeze_void_average_x
_platon_squeeze_void_average_y
_platon_squeeze_void_average_z
_platon_squeeze_void_volume
_platon_squeeze_void_count_electrons
_platon_squeeze_void_content
1 0.000 0.000 -0.026 2791 500 '7 C7H7N1O2'
2 0.334 0.667 0.452 411 113 '1.5 C7H7NO2'
3 0.667 0.334 0.270 412 113 '1.5 C7H7NO2'
